data_7157631
loop_
_publ_author_name
'Cheng, Li-Ting'
'Luo, Sheng-Qi'
'Hong, Bor-Cherng'
'Chen, Chia-Ling'
'Li, Wen-Shan'
'Lee, Gene-Hsiang'

_publ_section_title
;
 Oxidative trimerization of indoles via water-assisted visible-light
 photoredox catalysis and the study of their anti-cancer activities.
;
_journal_issue 32
_journal_name_full 'Organic &amp; biomolecular chemistry'
_journal_page_first 6247
_journal_page_last 6252
_journal_paper_doi 10.1039/d0ob01298j
_journal_volume 18
_journal_year 2020
_chemical_formula_sum 'C24 H17.19 N3 O1.1'
_chemical_formula_weight 365.12
_space_group_crystal_system monoclinic
_space_group_IT_number 14
_space_group_name_Hall '-P 2yn'
_space_group_name_H-M_alt 'P 1 21/n 1'
_atom_sites_solution_hydrogens mixed
_audit_creation_method SHELXL-2014/7
_audit_update_record
;
2020-05-25 deposited with the CCDC.	2020-07-28 downloaded from the CCDC.
;
_cell_angle_alpha 90
_cell_angle_beta 98.7088(9)
_cell_angle_gamma 90
_cell_formula_units_Z 4
_cell_length_a 10.5627(3)
_cell_length_b 8.8564(3)
_cell_length_c 19.8868(7)
_cell_measurement_reflns_used 9796
_cell_measurement_temperature 200(2)
_cell_measurement_theta_max 75.06
_cell_measurement_theta_min 4.48
_cell_volume 1838.91(10)
_computing_cell_refinement 'Bruker SAINT'
_computing_data_collection 'Bruker APEX3'
_computing_data_reduction 'Bruker SAINT'
_computing_molecular_graphics 'Bruker SHELXTL'
_computing_publication_material 'Bruker SHELXTL'
_computing_structure_refinement 'SHELXL-2014/7 (Sheldrick, 2014)'
_computing_structure_solution 'SHELXS-97 (Sheldrick 2008)'
_diffrn_ambient_temperature 200(2)
_diffrn_measured_fraction_theta_full 0.997
_diffrn_measured_fraction_theta_max 0.997
_diffrn_measurement_device_type 'Bruker D8 VENTURE'
_diffrn_measurement_method '\f and \w scans'
_diffrn_radiation_type CuK\a
_diffrn_radiation_wavelength 1.54178
_diffrn_reflns_av_R_equivalents 0.0169
_diffrn_reflns_av_unetI/netI 0.0159
_diffrn_reflns_Laue_measured_fraction_full 0.997
_diffrn_reflns_Laue_measured_fraction_max 0.997
_diffrn_reflns_limit_h_max 13
_diffrn_reflns_limit_h_min -12
_diffrn_reflns_limit_k_max 11
_diffrn_reflns_limit_k_min -11
_diffrn_reflns_limit_l_max 24
_diffrn_reflns_limit_l_min -24
_diffrn_reflns_number 12050
_diffrn_reflns_point_group_measured_fraction_full 0.997
_diffrn_reflns_point_group_measured_fraction_max 0.997
_diffrn_reflns_theta_full 67.679
_diffrn_reflns_theta_max 74.982
_diffrn_reflns_theta_min 4.484
_exptl_absorpt_coefficient_mu 0.657
_exptl_absorpt_correction_T_max 0.7539
_exptl_absorpt_correction_T_min 0.6813
_exptl_absorpt_correction_type multi-scan
_exptl_absorpt_process_details 'SADABS (Bruker, 2016)'
_exptl_crystal_colour light-brown
_exptl_crystal_density_diffrn 1.319
_exptl_crystal_description plate
_exptl_crystal_F_000 764
_exptl_crystal_size_max 0.232
_exptl_crystal_size_mid 0.162
_exptl_crystal_size_min 0.048
_refine_diff_density_max 0.251
_refine_diff_density_min -0.187
_refine_diff_density_rms 0.035
_refine_ls_extinction_method none
_refine_ls_goodness_of_fit_ref 1.018
_refine_ls_hydrogen_treatment mixed
_refine_ls_matrix_type full
_refine_ls_number_parameters 275
_refine_ls_number_reflns 3770
_refine_ls_number_restraints 0
_refine_ls_restrained_S_all 1.018
_refine_ls_R_factor_all 0.0399
_refine_ls_R_factor_gt 0.0365
_refine_ls_shift/su_max 0.000
_refine_ls_shift/su_mean 0.000
_refine_ls_structure_factor_coef Fsqd
_refine_ls_weighting_details 'w=1/[\s^2^(Fo^2^)+(0.0454P)^2^+0.6822P] where P=(Fo^2^+2Fc^2^)/3'
_refine_ls_weighting_scheme calc
_refine_ls_wR_factor_gt 0.0919
_refine_ls_wR_factor_ref 0.0964
_reflns_Friedel_coverage 0.000
_reflns_number_gt 3459
_reflns_number_total 3770
_reflns_threshold_expression 'I > 2\s(I)'
_cod_data_source_file d0ob01298j2.cif
_cod_data_source_block ic19115
_cod_depositor_comments 'Adding full bibliography for 7157631--7157635.cif.'
_cod_original_sg_symbol_H-M 'P 21/n'
_cod_original_formula_sum 'C24 H17.19 N3 O1.10'
_cod_database_code 7157631
_shelx_shelxl_version_number 2014/7
_shelx_space_group_comment
; 
The symmetry employed for this shelxl refinement is uniquely defined 
by the following loop, which should always be used as a source of 
symmetry information in preference to the above space-group names. 
They are only intended as comments. 
;
_shelx_estimated_absorpt_t_min 0.862
_shelx_estimated_absorpt_t_max 0.969

loop_
_space_group_symop_operation_xyz
'x, y, z'
'-x+1/2, y+1/2, -z+1/2'
'-x, -y, -z'
'x-1/2, -y-1/2, z-1/2'

loop_
_atom_site_label
_atom_site_type_symbol
_atom_site_fract_x
_atom_site_fract_y
_atom_site_fract_z
_atom_site_U_iso_or_equiv
_atom_site_adp_type
_atom_site_occupancy
_atom_site_site_symmetry_order
_atom_site_calc_flag
_atom_site_refinement_flags_posn
_atom_site_refinement_flags_adp
_atom_site_refinement_flags_occupancy
_atom_site_disorder_assembly
_atom_site_disorder_group
O1 O -0.03541(7) 0.56666(9) 0.15854(4) 0.02656(18) Uani 1 1 d . . . . .
N1 N -0.04608(10) 0.95604(12) 0.11869(5) 0.0300(2) Uani 1 1 d . . . . .
H1 H -0.0237(17) 1.050(2) 0.1248(9) 0.052(5) Uiso 1 1 d . . . . .
N2 N 0.31920(10) 0.89896(13) 0.26218(5) 0.0343(2) Uani 1 1 d . . . . .
H2 H 0.3757(18) 0.946(2) 0.2930(9) 0.053(5) Uiso 1 1 d . . . . .
N3 N -0.24512(10) 0.95183(13) 0.28314(6) 0.0366(2) Uani 1 1 d . . . . .
H3 H -0.3133(18) 1.004(2) 0.2922(9) 0.055(5) Uiso 1 1 d . . . . .
C1 C -0.00968(10) 0.84217(12) 0.17204(5) 0.0240(2) Uani 1 1 d . . . . .
C2 C -0.05118(10) 0.69331(12) 0.13337(5) 0.0234(2) Uani 1 1 d . . . . .
C3 C -0.10944(11) 0.73445(14) 0.06549(6) 0.0303(3) Uani 1 1 d . . . . .
C4 C -0.15999(16) 0.64515(17) 0.00979(7) 0.0468(4) Uani 1 1 d . . . . .
H4 H -0.1632 0.5384 0.0138 0.056 Uiso 1 1 calc R U . . .
C5 C -0.20500(18) 0.7152(2) -0.05089(8) 0.0589(5) Uani 1 1 d . . . . .
H5 H -0.2395 0.6568 -0.0894 0.071 Uiso 1 1 calc R U . . .
C6 C -0.19985(14) 0.87319(19) -0.05584(7) 0.0485(4) Uani 1 1 d . . . . .
H6 H -0.2323 0.9196 -0.0980 0.058 Uiso 1 1 calc R U . . .
C7 C -0.14971(11) 0.96340(16) -0.00201(6) 0.0357(3) Uani 1 1 d . . . . .
H7 H -0.1471 1.0701 -0.0065 0.043 Uiso 1 1 calc R U . . .
C8 C -0.10260(10) 0.89212(14) 0.05976(6) 0.0282(2) Uani 1 1 d . . . . .
C9 C 0.18931(11) 0.91630(14) 0.25490(6) 0.0302(2) Uani 1 1 d . . . . .
H9 H 0.1451 0.9709 0.2853 0.036 Uiso 1 1 calc R U . . .
C10 C 0.13228(10) 0.84375(12) 0.19762(5) 0.0242(2) Uani 1 1 d . . . . .
C11 C 0.23386(10) 0.77851(12) 0.16614(5) 0.0237(2) Uani 1 1 d . . . . .
C12 C 0.24067(11) 0.69429(13) 0.10702(6) 0.0275(2) Uani 1 1 d . . . . .
H12 H 0.1648 0.6678 0.0774 0.033 Uiso 1 1 calc R U . . .
C13 C 0.35930(12) 0.65023(14) 0.09239(6) 0.0334(3) Uani 1 1 d . . . . .
H13 H 0.3642 0.5942 0.0521 0.040 Uiso 1 1 calc R U . . .
C14 C 0.47245(12) 0.68676(15) 0.13591(7) 0.0363(3) Uani 1 1 d . . . . .
H14 H 0.5525 0.6541 0.1249 0.044 Uiso 1 1 calc R U . . .
C15 C 0.46907(12) 0.76920(15) 0.19427(7) 0.0353(3) Uani 1 1 d . . . . .
H15 H 0.5455 0.7938 0.2239 0.042 Uiso 1 1 calc R U . . .
C16 C 0.34991(11) 0.81536(13) 0.20856(6) 0.0285(2) Uani 1 1 d . . . . .
C17 C -0.19112(11) 0.96207(14) 0.22508(6) 0.0320(3) Uani 1 1 d . . . . .
H17 H -0.2188 1.0283 0.1882 0.038 Uiso 1 1 calc R U . . .
C18 C -0.09133(10) 0.86286(13) 0.22791(6) 0.0256(2) Uani 1 1 d . . . . .
C19 C -0.08362(11) 0.78394(13) 0.29171(6) 0.0268(2) Uani 1 1 d . . . . .
C20 C -0.00512(12) 0.67001(14) 0.32449(6) 0.0323(3) Uani 1 1 d . . . . .
H20 H 0.0617 0.6274 0.3036 0.039 Uiso 1 1 calc R U . . .
C21 C -0.02689(14) 0.62076(17) 0.38788(7) 0.0420(3) Uani 1 1 d . . . . .
H21 H 0.0252 0.5427 0.4102 0.050 Uiso 1 1 calc R U . . .
C22 C -0.12394(16) 0.68347(18) 0.41979(7) 0.0469(4) Uani 1 1 d . . . . .
H22 H -0.1355 0.6483 0.4636 0.056 Uiso 1 1 calc R U . . .
C23 C -0.20285(14) 0.79484(17) 0.38901(7) 0.0430(3) Uani 1 1 d . . . . .
H23 H -0.2691 0.8368 0.4106 0.052 Uiso 1 1 calc R U . . .
C24 C -0.18203(12) 0.84414(14) 0.32489(6) 0.0327(3) Uani 1 1 d . . . . .
O2 O -0.0240(14) 1.2884(13) 0.0876(8) 0.067(5) Uani 0.098(4) 1 d . . P . .
H2A H -0.0252 1.3794 0.1011 0.101 Uiso 0.098(4) 1 d R U P . .
H2B H 0.0531 1.2597 0.0988 0.101 Uiso 0.098(4) 1 d R U P . .

loop_
_atom_site_aniso_label
_atom_site_aniso_U_11
_atom_site_aniso_U_22
_atom_site_aniso_U_33
_atom_site_aniso_U_23
_atom_site_aniso_U_13
_atom_site_aniso_U_12
O1 0.0257(4) 0.0241(4) 0.0293(4) 0.0037(3) 0.0022(3) -0.0006(3)
N1 0.0367(5) 0.0235(5) 0.0288(5) 0.0041(4) 0.0016(4) 0.0013(4)
N2 0.0281(5) 0.0389(6) 0.0345(5) -0.0110(4) -0.0001(4) -0.0080(4)
N3 0.0277(5) 0.0383(6) 0.0454(6) -0.0085(5) 0.0103(4) 0.0039(4)
C1 0.0249(5) 0.0230(5) 0.0237(5) 0.0017(4) 0.0021(4) 0.0015(4)
C2 0.0192(5) 0.0261(5) 0.0248(5) 0.0015(4) 0.0029(4) -0.0010(4)
C3 0.0296(6) 0.0314(6) 0.0278(6) 0.0044(5) -0.0025(4) -0.0040(5)
C4 0.0616(9) 0.0406(7) 0.0332(7) 0.0022(6) -0.0096(6) -0.0157(7)
C5 0.0764(11) 0.0592(10) 0.0331(7) 0.0043(7) -0.0174(7) -0.0227(9)
C6 0.0466(8) 0.0615(9) 0.0326(7) 0.0181(6) -0.0096(6) -0.0115(7)
C7 0.0300(6) 0.0406(7) 0.0355(6) 0.0142(5) 0.0017(5) -0.0002(5)
C8 0.0230(5) 0.0327(6) 0.0288(5) 0.0055(5) 0.0031(4) 0.0005(4)
C9 0.0294(6) 0.0306(6) 0.0308(6) -0.0058(5) 0.0053(4) -0.0036(4)
C10 0.0251(5) 0.0225(5) 0.0249(5) 0.0000(4) 0.0034(4) -0.0024(4)
C11 0.0240(5) 0.0209(5) 0.0257(5) 0.0031(4) 0.0022(4) -0.0018(4)
C12 0.0291(5) 0.0274(5) 0.0255(5) 0.0005(4) 0.0028(4) 0.0001(4)
C13 0.0375(6) 0.0316(6) 0.0328(6) -0.0015(5) 0.0105(5) 0.0024(5)
C14 0.0280(6) 0.0342(6) 0.0490(7) 0.0028(5) 0.0127(5) 0.0022(5)
C15 0.0238(5) 0.0353(6) 0.0458(7) -0.0001(5) 0.0018(5) -0.0046(5)
C16 0.0272(5) 0.0259(5) 0.0316(6) -0.0005(4) 0.0022(4) -0.0049(4)
C17 0.0267(5) 0.0315(6) 0.0370(6) -0.0026(5) 0.0022(5) 0.0022(4)
C18 0.0236(5) 0.0256(5) 0.0272(5) -0.0026(4) 0.0024(4) -0.0004(4)
C19 0.0263(5) 0.0280(5) 0.0262(5) -0.0049(4) 0.0044(4) -0.0040(4)
C20 0.0338(6) 0.0345(6) 0.0284(6) 0.0004(5) 0.0037(5) -0.0003(5)
C21 0.0493(8) 0.0442(8) 0.0315(6) 0.0052(5) 0.0028(5) -0.0036(6)
C22 0.0608(9) 0.0543(9) 0.0280(6) -0.0027(6) 0.0142(6) -0.0149(7)
C23 0.0482(8) 0.0479(8) 0.0371(7) -0.0129(6) 0.0201(6) -0.0104(6)
C24 0.0304(6) 0.0337(6) 0.0351(6) -0.0105(5) 0.0088(5) -0.0063(5)
O2 0.076(9) 0.033(6) 0.093(11) -0.010(6) 0.014(7) -0.002(5)

loop_
_atom_type_symbol
_atom_type_description
_atom_type_scat_dispersion_real
_atom_type_scat_dispersion_imag
_atom_type_scat_source
C C 0.0181 0.0091 'International Tables Vol C Tables 4.2.6.8 and 6.1.1.4'
H H 0.0000 0.0000 'International Tables Vol C Tables 4.2.6.8 and 6.1.1.4'
N N 0.0311 0.0180 'International Tables Vol C Tables 4.2.6.8 and 6.1.1.4'
O O 0.0492 0.0322 'International Tables Vol C Tables 4.2.6.8 and 6.1.1.4'

loop_
_geom_angle_atom_site_label_1
_geom_angle_atom_site_label_2
_geom_angle_atom_site_label_3
_geom_angle
_geom_angle_site_symmetry_1
_geom_angle_site_symmetry_3
_geom_angle_publ_flag
C8 N1 C1 111.70(9) . . ?
C9 N2 C16 109.20(10) . . ?
C17 N3 C24 109.36(10) . . ?
N1 C1 C10 111.99(9) . . ?
N1 C1 C18 109.25(9) . . ?
C10 C1 C18 113.46(9) . . ?
N1 C1 C2 101.59(8) . . ?
C10 C1 C2 111.46(9) . . ?
C18 C1 C2 108.39(9) . . ?
O1 C2 C3 128.58(10) . . ?
O1 C2 C1 124.15(9) . . ?
C3 C2 C1 107.27(9) . . ?
C4 C3 C8 121.07(11) . . ?
C4 C3 C2 130.95(12) . . ?
C8 C3 C2 107.89(10) . . ?
C5 C4 C3 118.62(14) . . ?
C4 C5 C6 119.92(14) . . ?
C7 C6 C5 122.58(12) . . ?
C6 C7 C8 117.61(12) . . ?
N1 C8 C7 128.31(12) . . ?
N1 C8 C3 111.51(10) . . ?
C7 C8 C3 120.17(11) . . ?
C10 C9 N2 110.15(10) . . ?
C9 C10 C11 106.70(10) . . ?
C9 C10 C1 125.16(10) . . ?
C11 C10 C1 128.07(10) . . ?
C12 C11 C16 118.15(10) . . ?
C12 C11 C10 135.43(10) . . ?
C16 C11 C10 106.42(10) . . ?
C13 C12 C11 119.25(11) . . ?
C12 C13 C14 121.25(11) . . ?
C15 C14 C13 120.94(11) . . ?
C14 C15 C16 117.86(11) . . ?
N2 C16 C15 129.94(11) . . ?
N2 C16 C11 107.51(10) . . ?
C15 C16 C11 122.54(11) . . ?
N3 C17 C18 109.92(11) . . ?
C17 C18 C19 106.78(10) . . ?
C17 C18 C1 124.60(11) . . ?
C19 C18 C1 128.61(10) . . ?
C20 C19 C24 118.55(11) . . ?
C20 C19 C18 135.18(11) . . ?
C24 C19 C18 106.27(10) . . ?
C21 C20 C19 118.79(12) . . ?
C20 C21 C22 121.43(14) . . ?
C23 C22 C21 121.29(13) . . ?
C22 C23 C24 117.55(13) . . ?
N3 C24 C23 129.94(12) . . ?
N3 C24 C19 107.67(11) . . ?
C23 C24 C19 122.39(13) . . ?

loop_
_geom_bond_atom_site_label_1
_geom_bond_atom_site_label_2
_geom_bond_distance
_geom_bond_site_symmetry_2
_geom_bond_publ_flag
O1 C2 1.2292(13) . ?
N1 C8 1.3558(15) . ?
N1 C1 1.4722(14) . ?
N2 C9 1.3663(16) . ?
N2 C16 1.3768(16) . ?
N3 C17 1.3660(17) . ?
N3 C24 1.3695(18) . ?
C1 C10 1.5088(15) . ?
C1 C18 1.5172(15) . ?
C1 C2 1.5555(15) . ?
C2 C3 1.4431(15) . ?
C3 C4 1.3994(18) . ?
C3 C8 1.4038(17) . ?
C4 C5 1.376(2) . ?
C5 C6 1.404(2) . ?
C6 C7 1.376(2) . ?
C7 C8 1.4037(16) . ?
C9 C10 1.3658(16) . ?
C10 C11 1.4423(15) . ?
C11 C12 1.4034(16) . ?
C11 C16 1.4169(15) . ?
C12 C13 1.3847(17) . ?
C13 C14 1.4031(19) . ?
C14 C15 1.3761(19) . ?
C15 C16 1.3929(17) . ?
C17 C18 1.3668(16) . ?
C18 C19 1.4400(16) . ?
C19 C20 1.4025(17) . ?
C19 C24 1.4170(16) . ?
C20 C21 1.3857(18) . ?
C21 C22 1.400(2) . ?
C22 C23 1.374(2) . ?
C23 C24 1.3963(18) . ?

loop_
_geom_hbond_atom_site_label_D
_geom_hbond_atom_site_label_H
_geom_hbond_atom_site_label_A
_geom_hbond_distance_DH
_geom_hbond_distance_HA
_geom_hbond_distance_DA
_geom_hbond_angle_DHA
_geom_hbond_site_symmetry_A
N1 H1 O2 0.87(2) 2.24(2) 3.024(12) 150.6(16) .
N2 H2 O1 0.890(19) 2.105(19) 2.9693(13) 163.5(16) 2
N3 H3 O1 0.89(2) 2.07(2) 2.9271(13) 159.2(16) 2_455
